data_2219093
loop_
_publ_author_name
'Booth, K. Victoria'
'Jenkinson, Sarah F.'
'Rao, Devendar'
'Simonisi, Tsuyosi'
'Fleet, George W. J.'
'Izumori, Ken'
'Watkin, David J.'

_publ_section_title
;
 6-Azido-6-deoxy-\a-<small>L</small>-galactose
 (6-azido-<small>L</small>-fucose) monohydrate
;
_journal_coeditor_code LH2654
_journal_issue 8
_journal_name_full 'Acta Crystallographica Section E'
_journal_page_first o1568
_journal_page_last o1569
_journal_paper_doi 10.1107/S1600536808022563
_journal_volume 64
_journal_year 2008
_chemical_formula_iupac 'C6 H11 N3 O5, H2 O'
_chemical_formula_moiety 'C6 H11 N3 O5, H2 O'
_chemical_formula_sum 'C6 H13 N3 O6'
_chemical_formula_weight 223.19
_chemical_name_common
;
6-azido-L-fucose monohydrate
;
_chemical_name_systematic
;
6-Azido-6-deoxy-\a-L-galactose monohydrate
;
_space_group_IT_number 19
_symmetry_cell_setting orthorhombic
_symmetry_space_group_name_Hall 'P 2ac 2ab'
_symmetry_space_group_name_H-M 'P 21 21 21'
_atom_sites_solution_hydrogens geom
_atom_sites_solution_primary direct
_cell_angle_alpha 90
_cell_angle_beta 90
_cell_angle_gamma 90
_cell_formula_units_Z 4
_cell_length_a 5.9687(3)
_cell_length_b 7.7395(4)
_cell_length_c 20.9768(11)
_cell_measurement_reflns_used 2018
_cell_measurement_temperature 150
_cell_measurement_theta_max 27
_cell_measurement_theta_min 5
_cell_volume 969.02(9)
_computing_cell_refinement 'DENZO/SCALEPACK (Otwinowski & Minor, 1997)'
_computing_data_collection 'COLLECT (Nonius, 2001).'
_computing_data_reduction 'DENZO/SCALEPACK (Otwinowski & Minor, 1997)'
_computing_molecular_graphics 'CAMERON (Watkin <i>et al.</i>,  1996)'
_computing_publication_material 'CRYSTALS (Betteridge <i>et al.</i>,  2003)'
_computing_structure_refinement 'CRYSTALS (Betteridge <i>et al.</i>,  2003)'
_computing_structure_solution 'SIR92 (Altomare <i>et al.</i>,  1994)'
_diffrn_ambient_temperature 150
_diffrn_measured_fraction_theta_full 0.987
_diffrn_measured_fraction_theta_max 0.986
_diffrn_measurement_device Area
_diffrn_measurement_device_type 'Nonius KappaCCD'
_diffrn_measurement_method \w
_diffrn_radiation_monochromator graphite
_diffrn_radiation_type 'Mo K\a'
_diffrn_radiation_wavelength 0.71073
_diffrn_reflns_av_R_equivalents 0.053
_diffrn_reflns_limit_h_max 7
_diffrn_reflns_limit_h_min -7
_diffrn_reflns_limit_k_max 10
_diffrn_reflns_limit_k_min -9
_diffrn_reflns_limit_l_max 27
_diffrn_reflns_limit_l_min -26
_diffrn_reflns_number 7317
_diffrn_reflns_theta_full 25.777
_diffrn_reflns_theta_max 27.422
_diffrn_reflns_theta_min 5.175
_diffrn_standards_number 0
_exptl_absorpt_coefficient_mu 0.137
_exptl_absorpt_correction_T_max 0.99
_exptl_absorpt_correction_T_min 0.86
_exptl_absorpt_correction_type multi-scan
_exptl_absorpt_process_details 'DENZO/SCALEPACK (Otwinowski & Minor, 1997)'
_exptl_crystal_colour colourless
_exptl_crystal_density_diffrn 1.530
_exptl_crystal_density_method 'not measured'
_exptl_crystal_description plate
_exptl_crystal_F_000 472
_exptl_crystal_size_max 0.50
_exptl_crystal_size_mid 0.05
_exptl_crystal_size_min 0.05
_refine_diff_density_max 0.37
_refine_diff_density_min -0.36
_refine_ls_extinction_method None
_refine_ls_goodness_of_fit_ref 0.8037
_refine_ls_hydrogen_treatment constr
_refine_ls_matrix_type full
_refine_ls_number_parameters 136
_refine_ls_number_reflns 1095
_refine_ls_number_restraints 0
_refine_ls_R_factor_all 0.0551
_refine_ls_R_factor_gt 0.0331
_refine_ls_shift/su_max 0.000272
_refine_ls_structure_factor_coef Fsqd
_refine_ls_weighting_details
;
w=1/[\s^2^(F^2^)]
;
_refine_ls_weighting_scheme calc
_refine_ls_wR_factor_all 0.0726
_refine_ls_wR_factor_gt 0.0675
_refine_ls_wR_factor_ref 0.0726
_reflns_number_gt 792
_reflns_number_total 1296
_reflns_threshold_expression I>2\s(I)
_cod_data_source_file lh2654.cif
_cod_data_source_block I
_cod_database_code 2219093
_cod_database_fobs_code 2219093

loop_
_symmetry_equiv_pos_as_xyz
x,y,z
x+1/2,-y+1/2,-z
-x,y+1/2,-z+1/2
-x+1/2,-y,z+1/2

loop_
_atom_site_type_symbol
_atom_site_label
_atom_site_fract_x
_atom_site_fract_y
_atom_site_fract_z
_atom_site_U_iso_or_equiv
_atom_site_adp_type
_atom_site_occupancy
O O1 0.7366(3) 0.6574(2) 0.68646(7) 0.0240 Uani 1.0000
C C2 0.8440(4) 0.5120(3) 0.65721(11) 0.0207 Uani 1.0000
C C3 0.8824(4) 0.3657(4) 0.70492(11) 0.0198 Uani 1.0000
O O4 1.0088(3) 0.4176(3) 0.76006(7) 0.0239 Uani 1.0000
C C5 0.6592(4) 0.2991(4) 0.72879(11) 0.0185 Uani 1.0000
O O6 0.7020(3) 0.1614(2) 0.77263(7) 0.0218 Uani 1.0000
C C7 0.5141(4) 0.2396(3) 0.67315(11) 0.0203 Uani 1.0000
O O8 0.6145(3) 0.0996(3) 0.64297(8) 0.0276 Uani 1.0000
O O9 0.4833(3) 0.3840(2) 0.63098(7) 0.0228 Uani 1.0000
C C10 0.6911(4) 0.4467(4) 0.60441(11) 0.0223 Uani 1.0000
C C11 0.6234(5) 0.5891(4) 0.55904(11) 0.0286 Uani 1.0000
N N12 0.5055(4) 0.5214(3) 0.50147(10) 0.0336 Uani 1.0000
N N13 0.3088(4) 0.4780(4) 0.51035(10) 0.0347 Uani 1.0000
N N14 0.1278(4) 0.4350(5) 0.51097(11) 0.0585 Uani 1.0000
O O15 0.7358(3) 0.5841(3) 0.38440(7) 0.0372 Uani 1.0000
H H21 0.9866 0.5468 0.6385 0.0251 Uiso 1.0000
H H31 0.9606 0.2684 0.6830 0.0246 Uiso 1.0000
H H51 0.5793 0.3928 0.7511 0.0236 Uiso 1.0000
H H71 0.3616 0.2056 0.6878 0.0253 Uiso 1.0000
H H101 0.7643 0.3512 0.5817 0.0281 Uiso 1.0000
H H111 0.7596 0.6432 0.5432 0.0344 Uiso 1.0000
H H112 0.5329 0.6774 0.5803 0.0343 Uiso 1.0000
H H152 0.6532 0.5377 0.4105 0.0561 Uiso 1.0000
H H11 0.8239 0.7312 0.6983 0.0373 Uiso 1.0000
H H41 1.1103 0.4866 0.7514 0.0381 Uiso 1.0000
H H151 0.6582 0.6044 0.3527 0.0563 Uiso 1.0000
H H81 0.5011 0.0423 0.6335 0.0441 Uiso 1.0000
H H62 0.5844 0.1468 0.7909 0.0334 Uiso 1.0000

loop_
_atom_site_aniso_label
_atom_site_aniso_U_11
_atom_site_aniso_U_22
_atom_site_aniso_U_33
_atom_site_aniso_U_12
_atom_site_aniso_U_13
_atom_site_aniso_U_23
O1 0.0231(9) 0.0184(10) 0.0306(9) 0.0001(9) 0.0005(9) -0.0023(9)
C2 0.0192(13) 0.0202(16) 0.0226(12) 0.0007(13) 0.0055(12) -0.0010(13)
C3 0.0164(12) 0.0236(18) 0.0193(12) 0.0008(13) -0.0022(11) -0.0033(13)
O4 0.0215(9) 0.0256(11) 0.0247(9) -0.0089(9) -0.0044(8) 0.0023(9)
C5 0.0192(13) 0.0169(16) 0.0193(12) -0.0005(12) 0.0002(11) 0.0020(13)
O6 0.0193(9) 0.0225(11) 0.0236(8) 0.0003(9) 0.0017(8) 0.0046(10)
C7 0.0217(13) 0.0184(14) 0.0207(13) 0.0012(14) -0.0002(13) -0.0003(13)
O8 0.0269(10) 0.0248(11) 0.0310(9) -0.0028(10) -0.0001(9) -0.0065(10)
O9 0.0194(9) 0.0267(11) 0.0223(9) -0.0011(9) 0.0005(8) 0.0043(9)
C10 0.0218(14) 0.0238(16) 0.0213(12) 0.0001(13) 0.0043(12) 0.0004(13)
C11 0.0293(15) 0.0334(17) 0.0232(13) -0.0028(16) -0.0001(12) 0.0066(15)
N12 0.0253(12) 0.0542(19) 0.0213(11) -0.0009(13) 0.0003(11) 0.0049(13)
N13 0.0364(15) 0.0501(19) 0.0174(13) 0.0037(14) 0.0003(11) 0.0006(13)
N14 0.0350(16) 0.107(3) 0.0336(15) -0.0156(19) 0.0022(14) -0.0111(19)
O15 0.0357(10) 0.0476(13) 0.0283(9) 0.0078(12) 0.0071(9) 0.0092(11)

loop_
_atom_type_symbol
_atom_type_scat_dispersion_real
_atom_type_scat_dispersion_imag
_atom_type_scat_source
C 0.0033 0.0016 'International Tables Vol C 4.2.6.8 and 6.1.1.4'
H 0.0000 0.0000 'International Tables Vol C 4.2.6.8 and 6.1.1.4'
N 0.0061 0.0033 'International Tables Vol C 4.2.6.8 and 6.1.1.4'
O 0.0106 0.0060 'International Tables Vol C 4.2.6.8 and 6.1.1.4'

loop_
_geom_angle_atom_site_label_1
_geom_angle_atom_site_label_2
_geom_angle_atom_site_label_3
_geom_angle
_geom_angle_publ_flag
C2 O1 H11 113.3 no
O1 C2 C3 111.62(19) no
O1 C2 C10 107.7(2) no
C3 C2 C10 108.7(2) no
O1 C2 H21 110.3 no
C3 C2 H21 109.7 no
C10 C2 H21 108.8 no
C2 C3 O4 113.5(2) no
C2 C3 C5 109.7(2) no
O4 C3 C5 106.90(18) no
C2 C3 H31 109.1 no
O4 C3 H31 109.6 no
C5 C3 H31 107.9 no
C3 O4 H41 112.7 no
C3 C5 O6 108.02(19) no
C3 C5 C7 110.46(18) no
O6 C5 C7 111.6(2) no
C3 C5 H51 109.4 no
O6 C5 H51 109.2 no
C7 C5 H51 108.1 no
C5 O6 H62 104.7 no
C5 C7 O8 109.8(2) no
C5 C7 O9 108.0(2) no
O8 C7 O9 112.39(18) no
C5 C7 H71 111.2 no
O8 C7 H71 109.2 no
O9 C7 H71 106.2 no
C7 O8 H81 100.0 no
C7 O9 C10 112.87(18) no
C2 C10 O9 110.25(19) no
C2 C10 C11 112.1(2) no
O9 C10 C11 104.97(19) no
C2 C10 H101 109.6 no
O9 C10 H101 108.5 no
C11 C10 H101 111.2 no
C10 C11 N12 112.3(3) no
C10 C11 H111 107.7 no
N12 C11 H111 105.6 no
C10 C11 H112 111.8 no
N12 C11 H112 110.7 no
H111 C11 H112 108.4 no
C11 N12 N13 114.9(2) no
N12 N13 N14 171.9(3) no
H152 O15 H151 106.5 no

loop_
_geom_bond_atom_site_label_1
_geom_bond_atom_site_label_2
_geom_bond_distance
_geom_bond_publ_flag
O1 C2 1.433(3) no
O1 H11 0.812 no
C2 C3 1.529(3) no
C2 C10 1.522(3) no
C2 H21 0.975 no
C3 O4 1.438(3) no
C3 C5 1.514(3) no
C3 H31 0.999 no
O4 H41 0.828 no
C5 O6 1.431(3) no
C5 C7 1.524(3) no
C5 H51 0.986 no
O6 H62 0.807 no
C7 O8 1.391(3) no
C7 O9 1.437(3) no
C7 H71 0.997 no
O8 H81 0.834 no
O9 C10 1.444(3) no
C10 C11 1.511(4) no
C10 H101 0.982 no
C11 N12 1.493(3) no
C11 H111 0.973 no
C11 H112 0.978 no
N12 N13 1.235(3) no
N13 N14 1.130(3) no
O15 H152 0.820 no
O15 H151 0.825 no

loop_
_geom_hbond_atom_site_label_D
_geom_hbond_atom_site_label_H
_geom_hbond_atom_site_label_A
_geom_hbond_site_symmetry_A
_geom_hbond_distance_DH
_geom_hbond_distance_HA
_geom_hbond_distance_DA
_geom_hbond_angle_DHA
_geom_hbond_publ_flag
O15 H152 N12 . 0.82 2.11 2.856(4) 152 no
O1 H11 O4 3_756 0.81 1.96 2.760(4) 169 yes
O4 H41 O6 3_756 0.83 1.83 2.648(4) 171 yes
O15 H151 O4 4_664 0.83 2.19 2.989(4) 163 yes
O8 H81 O15 2_456 0.83 1.90 2.732(4) 177 yes
O6 H62 O1 3_646 0.81 1.98 2.755(4) 162 yes
